data_7706124
loop_
_publ_author_name
'Zhang, Shan'
'Lu, Ying'
'Sun, Xiuwei'
'Li, Zhuo'
'Dang, Tianyi'
'Liu, Shuxia'

_publ_section_title
;
 Proton transfer in polyamine-P<sub>2</sub>Mo<sub>5</sub> model adducts:
 exploring the effect of polyamine cations on their proton conductivity.
;
_journal_issue 47
_journal_name_full 'Dalton transactions (Cambridge, England : 2003)'
_journal_page_first 17301
_journal_page_last 17309
_journal_paper_doi 10.1039/d0dt03446k
_journal_volume 49
_journal_year 2020
_chemical_formula_moiety 'H2 Mo5 O23 P2, 0.5(H2 O), 2(C3 H11 N2)'
_chemical_formula_sum 'C6 H25 Mo5 N4 O23.5 P2'
_chemical_formula_weight 1070.94
_space_group_crystal_system triclinic
_space_group_IT_number 2
_space_group_name_Hall '-P 1'
_space_group_name_H-M_alt 'P -1'
_atom_sites_solution_hydrogens mixed
_atom_sites_solution_primary dual
_audit_creation_date 2020-09-12
_audit_creation_method
;
Olex2 1.3
(compiled 2020.06.28 svn.raecde09e for OlexSys, GUI svn.r6132)
;
_audit_update_record
;
2020-09-13 deposited with the CCDC.	2020-11-03 downloaded from the CCDC.
;
_cell_angle_alpha 84.088(4)
_cell_angle_beta 77.796(4)
_cell_angle_gamma 65.153(3)
_cell_formula_units_Z 2
_cell_length_a 9.9361(8)
_cell_length_b 10.0331(7)
_cell_length_c 14.4174(12)
_cell_measurement_reflns_used 9821
_cell_measurement_temperature 238.22
_cell_measurement_theta_max 32.78
_cell_measurement_theta_min 2.30
_cell_volume 1274.59(18)
_computing_cell_refinement 'SAINT V8.38A (Bruker, 2018)'
_computing_data_reduction 'SAINT V8.38A (Bruker, 2018)'
_computing_molecular_graphics 'Olex2 1.3 (Dolomanov et al., 2009)'
_computing_publication_material 'Olex2 1.3 (Dolomanov et al., 2009)'
_computing_structure_refinement 'SHELXL 2018/3 (Sheldrick, 2015)'
_computing_structure_solution 'SHELXT 2014/5 (Sheldrick, 2014)'
_diffrn_ambient_temperature 238.22
_diffrn_measured_fraction_theta_full 0.999
_diffrn_measured_fraction_theta_max 0.922
_diffrn_measurement_device_type 'Bruker APEX-II CCD'
_diffrn_measurement_method '\f and \w scans'
_diffrn_radiation_type MoK\a
_diffrn_radiation_wavelength 0.71073
_diffrn_reflns_av_R_equivalents 0.0557
_diffrn_reflns_av_unetI/netI 0.0661
_diffrn_reflns_Laue_measured_fraction_full 0.999
_diffrn_reflns_Laue_measured_fraction_max 0.922
_diffrn_reflns_limit_h_max 15
_diffrn_reflns_limit_h_min -14
_diffrn_reflns_limit_k_max 14
_diffrn_reflns_limit_k_min -15
_diffrn_reflns_limit_l_max 21
_diffrn_reflns_limit_l_min -20
_diffrn_reflns_number 36069
_diffrn_reflns_point_group_measured_fraction_full 0.999
_diffrn_reflns_point_group_measured_fraction_max 0.922
_diffrn_reflns_theta_full 25.242
_diffrn_reflns_theta_max 32.888
_diffrn_reflns_theta_min 2.612
_diffrn_source_current 1.0
_diffrn_source_power 0.05
_diffrn_source_voltage 50.0
_diffrn_standards_number 0
_exptl_absorpt_coefficient_mu 2.628
_exptl_absorpt_correction_T_max 0.9714
_exptl_absorpt_correction_T_min 0.8862
_exptl_absorpt_correction_type multi-scan
_exptl_absorpt_process_details SADABS
_exptl_crystal_colour colourless
_exptl_crystal_colour_primary colourless
_exptl_crystal_density_diffrn 2.790
_exptl_crystal_description block
_exptl_crystal_F_000 1034
_refine_diff_density_max 1.060
_refine_diff_density_min -1.393
_refine_diff_density_rms 0.228
_refine_ls_extinction_method none
_refine_ls_goodness_of_fit_ref 1.012
_refine_ls_hydrogen_treatment constr
_refine_ls_matrix_type full
_refine_ls_number_parameters 374
_refine_ls_number_reflns 8779
_refine_ls_number_restraints 0
_refine_ls_restrained_S_all 1.012
_refine_ls_R_factor_all 0.0792
_refine_ls_R_factor_gt 0.0385
_refine_ls_shift/su_max 0.001
_refine_ls_shift/su_mean 0.000
_refine_ls_structure_factor_coef Fsqd
_refine_ls_weighting_details 'w=1/[\s^2^(Fo^2^)+(0.0227P)^2^+2.8736P] where P=(Fo^2^+2Fc^2^)/3'
_refine_ls_weighting_scheme calc
_refine_ls_wR_factor_gt 0.0607
_refine_ls_wR_factor_ref 0.0706
_reflns_Friedel_coverage 0.000
_reflns_number_gt 6191
_reflns_number_total 8779
_reflns_threshold_expression 'I > 2\s(I)'
_cod_data_source_file d0dt03446k2.cif
_cod_data_source_block TETA
_cod_original_formula_sum 'C6 H25 Mo5 N4 O23.50 P2'
_cod_database_code 7706124
_shelx_shelxl_version_number 2018/3
_shelx_space_group_comment
;
The symmetry employed for this shelxl refinement is uniquely defined
by the following loop, which should always be used as a source of
symmetry information in preference to the above space-group names.
They are only intended as comments.
;
_olex2_refinement_description
;
1. Fixed Uiso
 At 1.2 times of:
  All C(H,H) groups, All N(H,H) groups, All N(H,H,H) groups
 At 1.5 times of:
  All O(H) groups, All O(H,H) groups
2. Others
 Fixed Sof: O1W(0.5) H1WA(0.5) H1WB(0.5)
3.a Riding coordinates:
 O1W(H1WA,H1WB)
3.b Secondary CH2 refined with riding coordinates:
 N2(H2A,H2B), C3(H3A,H3B), C5(H5A,H5B), C6(H6A,H6B), N4(H4A,H4B), C1(H1D,H1E),
 C2(H2C,H2D), C4(H4C,H4D)
3.c Idealised Me refined as rotating group:
 N1(H1A,H1B,H1C), N3(H3C,H3D,H3E)
3.d Idealised tetrahedral OH refined as rotating group:
 O8(H8), O18(H18)
;
_olex2_submission_special_instructions 'No special instructions were received'

loop_
_space_group_symop_operation_xyz
'x, y, z'
'-x, -y, -z'

loop_
_atom_site_label
_atom_site_type_symbol
_atom_site_fract_x
_atom_site_fract_y
_atom_site_fract_z
_atom_site_U_iso_or_equiv
_atom_site_adp_type
_atom_site_occupancy
_atom_site_site_symmetry_order
_atom_site_calc_flag
_atom_site_refinement_flags_posn
_atom_site_refinement_flags_adp
_atom_site_refinement_flags_occupancy
_atom_site_disorder_assembly
_atom_site_disorder_group
Mo1 Mo 0.25804(4) 0.42717(3) 0.72247(2) 0.01525(7) Uani 1 1 d . . . . .
Mo2 Mo 0.58427(4) 0.13522(3) 0.74494(2) 0.01384(7) Uani 1 1 d . . . . .
Mo3 Mo 0.82810(3) 0.25134(3) 0.80820(2) 0.01323(7) Uani 1 1 d . . . . .
Mo4 Mo 0.66019(3) 0.65133(3) 0.77238(2) 0.01430(7) Uani 1 1 d . . . . .
Mo5 Mo 0.30388(3) 0.74464(3) 0.74674(2) 0.01393(7) Uani 1 1 d . . . . .
P1 P 0.45483(10) 0.44458(9) 0.88608(6) 0.01008(16) Uani 1 1 d . . . . .
P2 P 0.61314(10) 0.44191(9) 0.62522(6) 0.01199(17) Uani 1 1 d . . . . .
O1 O 0.6970(3) 0.0188(3) 0.65329(19) 0.0217(6) Uani 1 1 d . . . . .
O2 O 0.5045(3) 0.0360(3) 0.8205(2) 0.0252(6) Uani 1 1 d . . . . .
O3 O 0.4248(3) 0.2506(3) 0.67700(18) 0.0173(5) Uani 1 1 d . . . . .
O4 O 0.6648(3) 0.3139(2) 0.69669(17) 0.0134(5) Uani 1 1 d . . . . .
O5 O 0.7307(3) 0.1175(3) 0.81964(18) 0.0163(5) Uani 1 1 d . . . . .
O6 O 0.9748(3) 0.1773(3) 0.7177(2) 0.0263(6) Uani 1 1 d . . . . .
O7 O 0.9088(3) 0.1980(3) 0.90769(19) 0.0214(6) Uani 1 1 d . . . . .
O8 O 0.6653(3) 0.3615(3) 0.52735(18) 0.0228(6) Uani 1 1 d . . . . .
H8 H 0.629993 0.421551 0.485411 0.034 Uiso 1 1 calc R U . . .
O9 O 0.4140(3) 0.3455(3) 0.83449(17) 0.0134(5) Uani 1 1 d . . . . .
O10 O 0.1377(3) 0.3654(3) 0.7958(2) 0.0259(6) Uani 1 1 d . . . . .
O11 O 0.1832(3) 0.4813(3) 0.6212(2) 0.0284(7) Uani 1 1 d . . . . .
O12 O 0.4399(3) 0.5274(3) 0.64329(18) 0.0174(5) Uani 1 1 d . . . . .
O13 O 0.2027(3) 0.6110(3) 0.78057(18) 0.0162(5) Uani 1 1 d . . . . .
O14 O 0.2233(3) 0.8358(3) 0.6529(2) 0.0253(6) Uani 1 1 d . . . . .
O15 O 0.2051(3) 0.8553(3) 0.8421(2) 0.0236(6) Uani 1 1 d . . . . .
O16 O 0.4841(3) 0.7775(3) 0.71892(18) 0.0177(5) Uani 1 1 d . . . . .
O17 O 0.4727(3) 0.5701(3) 0.82080(17) 0.0139(5) Uani 1 1 d . . . . .
O18 O 0.3195(3) 0.5152(3) 0.96860(17) 0.0150(5) Uani 1 1 d . . . . .
H18 H 0.344299 0.555465 1.005403 0.023 Uiso 1 1 calc R U . . .
O19 O 0.6147(3) 0.7266(3) 0.88187(19) 0.0224(6) Uani 1 1 d . . . . .
O20 O 0.7900(3) 0.7147(3) 0.7120(2) 0.0244(6) Uani 1 1 d . . . . .
O21 O 0.7872(3) 0.4530(3) 0.79751(18) 0.0162(5) Uani 1 1 d . . . . .
O22 O 0.6006(3) 0.3575(3) 0.92234(16) 0.0125(5) Uani 1 1 d . . . . .
O23 O 0.6915(3) 0.5424(3) 0.62619(18) 0.0182(5) Uani 1 1 d . . . . .
O1W O 0.9672(9) 0.0211(9) 0.5600(5) 0.054(2) Uani 0.5 1 d . . P A -1
H1WA H 0.985822 0.000793 0.616578 0.080 Uiso 0.5 1 d R U P A -1
H1WB H 0.871212 0.048393 0.567128 0.080 Uiso 0.5 1 d R U P A -1
N1 N -0.3147(4) 1.0520(4) 1.0184(2) 0.0248(7) Uani 1 1 d . . . . .
H1A H -0.323565 1.084980 0.958533 0.030 Uiso 1 1 calc R U . . .
H1B H -0.258101 1.087298 1.040407 0.030 Uiso 1 1 calc R U . . .
H1C H -0.406964 1.082443 1.055433 0.030 Uiso 1 1 calc R U . . .
N2 N 0.0003(3) 0.6849(3) 0.9575(2) 0.0173(6) Uani 1 1 d . . . . .
H2A H 0.039249 0.694199 1.006173 0.021 Uiso 1 1 calc R U . . .
H2B H 0.076049 0.654645 0.907014 0.021 Uiso 1 1 calc R U . . .
C3 C -0.0596(4) 0.5692(4) 0.9831(3) 0.0189(8) Uani 1 1 d . . . . .
H3A H -0.089088 0.547580 0.927637 0.023 Uiso 1 1 calc R U . . .
H3B H -0.149368 0.605009 1.033371 0.023 Uiso 1 1 calc R U . . .
C5 C -0.1134(4) 0.8318(4) 0.9346(3) 0.0210(8) Uani 1 1 d . . . . .
H5A H -0.153863 0.824263 0.879977 0.025 Uiso 1 1 calc R U . . .
H5B H -0.065018 0.900540 0.917723 0.025 Uiso 1 1 calc R U . . .
C6 C -0.2419(5) 0.8898(4) 1.0195(3) 0.0285(10) Uani 1 1 d . . . . .
H6A H -0.317174 0.851187 1.018344 0.034 Uiso 1 1 calc R U . . .
H6B H -0.202295 0.855082 1.078317 0.034 Uiso 1 1 calc R U . . .
N3 N 0.9927(5) -0.2465(5) 0.5590(3) 0.0539(13) Uani 1 1 d . . . . .
H3C H 0.999996 -0.161953 0.537358 0.065 Uiso 1 1 calc R U . . .
H3D H 1.084411 -0.314642 0.566227 0.065 Uiso 1 1 calc R U . . .
H3E H 0.928939 -0.231266 0.615260 0.065 Uiso 1 1 calc R U . . .
N4 N 0.6574(4) -0.1682(3) 0.5392(2) 0.0202(7) Uani 1 1 d . . . . .
H4A H 0.662015 -0.258750 0.555806 0.024 Uiso 1 1 calc R U . . .
H4B H 0.664025 -0.129053 0.590575 0.024 Uiso 1 1 calc R U . . .
C1 C 0.9346(5) -0.2990(5) 0.4897(4) 0.0428(13) Uani 1 1 d . . . . .
H1D H 0.915586 -0.384480 0.516975 0.051 Uiso 1 1 calc R U . . .
H1E H 1.011895 -0.330611 0.432092 0.051 Uiso 1 1 calc R U . . .
C2 C 0.7913(4) -0.1826(4) 0.4635(3) 0.0244(8) Uani 1 1 d . . . . .
H2C H 0.799949 -0.088234 0.454185 0.029 Uiso 1 1 calc R U . . .
H2D H 0.776924 -0.208193 0.403639 0.029 Uiso 1 1 calc R U . . .
C4 C 0.5072(4) -0.0772(4) 0.5132(3) 0.0209(8) Uani 1 1 d . . . . .
H4C H 0.427137 -0.074509 0.566962 0.025 Uiso 1 1 calc R U . . .
H4D H 0.495512 -0.121254 0.459511 0.025 Uiso 1 1 calc R U . . .

loop_
_atom_site_aniso_label
_atom_site_aniso_U_11
_atom_site_aniso_U_22
_atom_site_aniso_U_33
_atom_site_aniso_U_23
_atom_site_aniso_U_13
_atom_site_aniso_U_12
Mo1 0.01637(15) 0.01521(14) 0.01435(15) -0.00208(11) -0.00570(12) -0.00492(12)
Mo2 0.01923(16) 0.00981(13) 0.01327(15) -0.00100(11) -0.00514(12) -0.00555(11)
Mo3 0.01388(15) 0.01209(13) 0.01235(15) 0.00002(11) -0.00301(12) -0.00380(11)
Mo4 0.01540(15) 0.01207(13) 0.01666(15) 0.00290(11) -0.00399(12) -0.00703(12)
Mo5 0.01364(15) 0.01188(13) 0.01430(15) 0.00034(11) -0.00267(12) -0.00343(11)
P1 0.0120(4) 0.0110(4) 0.0082(4) -0.0008(3) -0.0019(3) -0.0055(3)
P2 0.0124(4) 0.0120(4) 0.0086(4) 0.0012(3) -0.0013(3) -0.0027(3)
O1 0.0271(15) 0.0167(12) 0.0196(14) -0.0048(10) -0.0072(12) -0.0049(11)
O2 0.0295(16) 0.0185(13) 0.0280(16) 0.0018(11) -0.0028(13) -0.0120(12)
O3 0.0200(13) 0.0166(12) 0.0159(13) -0.0051(10) -0.0074(11) -0.0051(10)
O4 0.0152(12) 0.0116(11) 0.0125(12) 0.0024(9) -0.0054(10) -0.0038(10)
O5 0.0209(13) 0.0120(11) 0.0167(13) 0.0014(10) -0.0091(11) -0.0051(10)
O6 0.0215(15) 0.0257(14) 0.0247(15) -0.0041(12) 0.0014(12) -0.0049(12)
O7 0.0234(14) 0.0221(13) 0.0205(14) 0.0013(11) -0.0102(12) -0.0086(11)
O8 0.0283(15) 0.0235(14) 0.0099(13) -0.0015(11) -0.0039(12) -0.0038(12)
O9 0.0176(13) 0.0142(11) 0.0108(12) -0.0030(9) -0.0029(10) -0.0079(10)
O10 0.0213(15) 0.0295(15) 0.0315(16) -0.0020(12) -0.0049(12) -0.0146(12)
O11 0.0327(17) 0.0282(15) 0.0225(15) -0.0019(12) -0.0148(13) -0.0057(13)
O12 0.0154(13) 0.0151(12) 0.0179(13) -0.0003(10) -0.0024(11) -0.0030(10)
O13 0.0112(12) 0.0157(12) 0.0199(13) -0.0040(10) 0.0008(10) -0.0047(10)
O14 0.0263(15) 0.0248(14) 0.0218(15) 0.0057(12) -0.0106(12) -0.0060(12)
O15 0.0212(14) 0.0228(14) 0.0240(15) -0.0086(11) 0.0009(12) -0.0067(12)
O16 0.0201(13) 0.0134(12) 0.0197(14) 0.0045(10) -0.0049(11) -0.0074(10)
O17 0.0143(12) 0.0126(11) 0.0152(13) 0.0026(9) -0.0033(10) -0.0062(10)
O18 0.0125(12) 0.0216(13) 0.0112(12) -0.0045(10) -0.0007(10) -0.0070(10)
O19 0.0280(15) 0.0180(13) 0.0223(15) -0.0009(11) -0.0074(12) -0.0092(12)
O20 0.0235(15) 0.0217(13) 0.0310(16) 0.0077(12) -0.0063(12) -0.0133(12)
O21 0.0127(12) 0.0143(12) 0.0220(14) 0.0019(10) -0.0054(10) -0.0055(10)
O22 0.0135(12) 0.0143(11) 0.0090(11) -0.0004(9) -0.0027(10) -0.0046(10)
O23 0.0188(13) 0.0168(12) 0.0191(14) 0.0045(10) -0.0038(11) -0.0086(11)
O1W 0.063(5) 0.092(6) 0.037(4) 0.012(4) -0.016(4) -0.061(5)
N1 0.0250(18) 0.0240(17) 0.0234(18) -0.0049(14) 0.0010(15) -0.0099(15)
N2 0.0140(15) 0.0146(14) 0.0220(17) 0.0017(12) -0.0019(13) -0.0057(12)
C3 0.0173(18) 0.0169(17) 0.024(2) 0.0034(15) -0.0066(15) -0.0076(15)
C5 0.0181(19) 0.0166(17) 0.021(2) 0.0051(15) 0.0008(16) -0.0036(15)
C6 0.022(2) 0.0164(18) 0.034(2) 0.0046(17) 0.0078(18) -0.0027(16)
N3 0.021(2) 0.070(3) 0.057(3) 0.030(3) -0.010(2) -0.011(2)
N4 0.0204(17) 0.0200(15) 0.0199(17) 0.0009(13) -0.0051(14) -0.0078(13)
C1 0.027(2) 0.028(2) 0.053(3) 0.005(2) 0.007(2) 0.0008(19)
C2 0.021(2) 0.026(2) 0.022(2) -0.0005(16) 0.0008(17) -0.0079(17)
C4 0.0197(19) 0.0241(19) 0.021(2) 0.0044(15) -0.0102(16) -0.0093(16)

loop_
_atom_type_symbol
_atom_type_description
_atom_type_scat_dispersion_real
_atom_type_scat_dispersion_imag
_atom_type_scat_source
C C 0.0033 0.0016 'International Tables Vol C Tables 4.2.6.8 and 6.1.1.4'
H H 0.0000 0.0000 'International Tables Vol C Tables 4.2.6.8 and 6.1.1.4'
Mo Mo -1.6832 0.6857 'International Tables Vol C Tables 4.2.6.8 and 6.1.1.4'
N N 0.0061 0.0033 'International Tables Vol C Tables 4.2.6.8 and 6.1.1.4'
O O 0.0106 0.0060 'International Tables Vol C Tables 4.2.6.8 and 6.1.1.4'
P P 0.1023 0.0942 'International Tables Vol C Tables 4.2.6.8 and 6.1.1.4'

loop_
_geom_angle_atom_site_label_1
_geom_angle_atom_site_label_2
_geom_angle_atom_site_label_3
_geom_angle
_geom_angle_site_symmetry_1
_geom_angle_site_symmetry_3
_geom_angle_publ_flag
O3 Mo1 O9 72.28(9) . . ?
O3 Mo1 O12 80.06(10) . . ?
O3 Mo1 O13 143.70(11) . . ?
O9 Mo1 O12 83.23(8) . . ?
O10 Mo1 O3 103.07(12) . . ?
O10 Mo1 O9 88.28(12) . . ?
O10 Mo1 O11 104.24(15) . . ?
O10 Mo1 O12 169.61(12) . . ?
O10 Mo1 O13 100.08(12) . . ?
O11 Mo1 O3 98.51(12) . . ?
O11 Mo1 O9 166.07(12) . . ?
O11 Mo1 O12 84.90(12) . . ?
O11 Mo1 O13 102.44(12) . . ?
O13 Mo1 O9 80.94(10) . . ?
O13 Mo1 O12 72.72(9) . . ?
O1 Mo2 O3 95.89(12) . . ?
O1 Mo2 O4 95.57(11) . . ?
O1 Mo2 O5 101.14(12) . . ?
O1 Mo2 O9 163.38(11) . . ?
O2 Mo2 O1 105.10(13) . . ?
O2 Mo2 O3 101.60(13) . . ?
O2 Mo2 O4 157.94(12) . . ?
O2 Mo2 O5 95.77(12) . . ?
O2 Mo2 O9 87.85(11) . . ?
O3 Mo2 O4 83.53(10) . . ?
O3 Mo2 O5 151.57(10) . . ?
O3 Mo2 O9 70.91(9) . . ?
O4 Mo2 O9 73.44(8) . . ?
O5 Mo2 O4 72.36(9) . . ?
O5 Mo2 O9 87.59(9) . . ?
O4 Mo3 O22 84.93(8) . . ?
O5 Mo3 O4 69.27(9) . . ?
O5 Mo3 O22 74.39(9) . . ?
O6 Mo3 O4 87.88(12) . . ?
O6 Mo3 O5 101.67(13) . . ?
O6 Mo3 O7 103.93(14) . . ?
O6 Mo3 O21 103.11(12) . . ?
O6 Mo3 O22 172.67(12) . . ?
O7 Mo3 O4 165.18(11) . . ?
O7 Mo3 O5 99.15(11) . . ?
O7 Mo3 O21 102.44(12) . . ?
O7 Mo3 O22 82.94(11) . . ?
O21 Mo3 O4 83.14(9) . . ?
O21 Mo3 O5 141.86(11) . . ?
O21 Mo3 O22 77.50(9) . . ?
O16 Mo4 O17 70.25(9) . . ?
O16 Mo4 O23 74.83(10) . . ?
O17 Mo4 O23 84.05(9) . . ?
O19 Mo4 O16 100.96(12) . . ?
O19 Mo4 O17 88.16(11) . . ?
O19 Mo4 O20 102.62(14) . . ?
O19 Mo4 O21 101.19(12) . . ?
O19 Mo4 O23 172.04(11) . . ?
O20 Mo4 O16 100.68(12) . . ?
O20 Mo4 O17 167.27(12) . . ?
O20 Mo4 O21 101.08(12) . . ?
O20 Mo4 O23 84.92(12) . . ?
O21 Mo4 O16 144.53(11) . . ?
O21 Mo4 O17 83.15(9) . . ?
O21 Mo4 O23 79.58(10) . . ?
O13 Mo5 O12 71.40(9) . . ?
O13 Mo5 O17 80.89(10) . . ?
O14 Mo5 O12 86.94(11) . . ?
O14 Mo5 O13 100.00(12) . . ?
O14 Mo5 O15 105.74(14) . . ?
O14 Mo5 O16 99.57(12) . . ?
O14 Mo5 O17 156.81(12) . . ?
O15 Mo5 O12 162.92(11) . . ?
O15 Mo5 O13 94.73(12) . . ?
O15 Mo5 O16 101.30(12) . . ?
O15 Mo5 O17 97.24(12) . . ?
O16 Mo5 O12 87.48(10) . . ?
O16 Mo5 O13 150.22(10) . . ?
O16 Mo5 O17 72.36(9) . . ?
O17 Mo5 O12 71.27(9) . . ?
O9 P1 O17 111.46(14) . . ?
O9 P1 O18 106.37(14) . . ?
O17 P1 O18 107.65(14) . . ?
O22 P1 O9 110.89(14) . . ?
O22 P1 O17 108.71(14) . . ?
O22 P1 O18 111.72(14) . . ?
O4 P2 O8 102.95(14) . . ?
O4 P2 O12 112.05(14) . . ?
O12 P2 O8 108.84(15) . . ?
O23 P2 O4 110.27(14) . . ?
O23 P2 O8 110.94(15) . . ?
O23 P2 O12 111.47(14) . . ?
Mo1 O3 Mo2 124.46(13) . . ?
Mo2 O4 Mo3 94.74(8) . . ?
P2 O4 Mo2 131.06(14) . . ?
P2 O4 Mo3 133.77(14) . . ?
Mo2 O5 Mo3 123.57(12) . . ?
P2 O8 H8 109.5 . . ?
Mo1 O9 Mo2 92.31(8) . . ?
P1 O9 Mo1 124.51(13) . . ?
P1 O9 Mo2 126.73(14) . . ?
Mo1 O12 Mo5 89.29(8) . . ?
P2 O12 Mo1 125.24(13) . . ?
P2 O12 Mo5 123.19(14) . . ?
Mo1 O13 Mo5 126.58(13) . . ?
Mo5 O16 Mo4 121.21(12) . . ?
Mo5 O17 Mo4 96.15(9) . . ?
P1 O17 Mo4 135.02(14) . . ?
P1 O17 Mo5 128.76(14) . . ?
P1 O18 H18 109.5 . . ?
Mo3 O21 Mo4 151.36(14) . . ?
P1 O22 Mo3 118.03(13) . . ?
P2 O23 Mo4 117.88(14) . . ?
H1WA O1W H1WB 104.5 . . ?
H1A N1 H1B 109.5 . . ?
H1A N1 H1C 109.5 . . ?
H1B N1 H1C 109.5 . . ?
C6 N1 H1A 109.5 . . ?
C6 N1 H1B 109.5 . . ?
C6 N1 H1C 109.5 . . ?
H2A N2 H2B 107.6 . . ?
C3 N2 H2A 108.6 . . ?
C3 N2 H2B 108.6 . . ?
C5 N2 H2A 108.6 . . ?
C5 N2 H2B 108.6 . . ?
C5 N2 C3 114.7(3) . . ?
N2 C3 C3 110.0(4) . 2_567 ?
N2 C3 H3A 109.7 . . ?
N2 C3 H3B 109.7 . . ?
C3 C3 H3A 109.7 2_567 . ?
C3 C3 H3B 109.7 2_567 . ?
H3A C3 H3B 108.2 . . ?
N2 C5 H5A 109.6 . . ?
N2 C5 H5B 109.6 . . ?
N2 C5 C6 110.4(3) . . ?
H5A C5 H5B 108.1 . . ?
C6 C5 H5A 109.6 . . ?
C6 C5 H5B 109.6 . . ?
N1 C6 C5 111.4(3) . . ?
N1 C6 H6A 109.3 . . ?
N1 C6 H6B 109.3 . . ?
C5 C6 H6A 109.3 . . ?
C5 C6 H6B 109.3 . . ?
H6A C6 H6B 108.0 . . ?
H3C N3 H3D 109.5 . . ?
H3C N3 H3E 109.5 . . ?
H3D N3 H3E 109.5 . . ?
C1 N3 H3C 109.5 . . ?
C1 N3 H3D 109.5 . . ?
C1 N3 H3E 109.5 . . ?
H4A N4 H4B 107.4 . . ?
C2 N4 H4A 108.4 . . ?
C2 N4 H4B 108.4 . . ?
C4 N4 H4A 108.4 . . ?
C4 N4 H4B 108.4 . . ?
C4 N4 C2 115.7(3) . . ?
N3 C1 H1D 109.1 . . ?
N3 C1 H1E 109.1 . . ?
N3 C1 C2 112.6(4) . . ?
H1D C1 H1E 107.8 . . ?
C2 C1 H1D 109.1 . . ?
C2 C1 H1E 109.1 . . ?
N4 C2 C1 111.2(3) . . ?
N4 C2 H2C 109.4 . . ?
N4 C2 H2D 109.4 . . ?
C1 C2 H2C 109.4 . . ?
C1 C2 H2D 109.4 . . ?
H2C C2 H2D 108.0 . . ?
N4 C4 C4 110.3(4) . 2_656 ?
N4 C4 H4C 109.6 . . ?
N4 C4 H4D 109.6 . . ?
C4 C4 H4C 109.6 2_656 . ?
C4 C4 H4D 109.6 2_656 . ?
H4C C4 H4D 108.1 . . ?

loop_
_geom_bond_atom_site_label_1
_geom_bond_atom_site_label_2
_geom_bond_distance
_geom_bond_site_symmetry_2
_geom_bond_publ_flag
Mo1 O3 1.904(3) . ?
Mo1 O9 2.323(2) . ?
Mo1 O10 1.699(3) . ?
Mo1 O11 1.714(3) . ?
Mo1 O12 2.449(3) . ?
Mo1 O13 1.917(2) . ?
Mo2 O1 1.720(3) . ?
Mo2 O2 1.697(3) . ?
Mo2 O3 1.922(3) . ?
Mo2 O4 2.247(2) . ?
Mo2 O5 1.927(3) . ?
Mo2 O9 2.370(2) . ?
Mo3 O4 2.377(2) . ?
Mo3 O5 1.935(2) . ?
Mo3 O6 1.692(3) . ?
Mo3 O7 1.719(3) . ?
Mo3 O21 1.885(2) . ?
Mo3 O22 2.391(2) . ?
Mo4 O16 1.941(3) . ?
Mo4 O17 2.287(2) . ?
Mo4 O19 1.710(3) . ?
Mo4 O20 1.710(3) . ?
Mo4 O21 1.902(2) . ?
Mo4 O23 2.376(3) . ?
Mo5 O12 2.479(2) . ?
Mo5 O13 1.959(2) . ?
Mo5 O14 1.702(3) . ?
Mo5 O15 1.707(3) . ?
Mo5 O16 1.908(3) . ?
Mo5 O17 2.219(2) . ?
P1 O9 1.525(2) . ?
P1 O17 1.541(2) . ?
P1 O18 1.556(2) . ?
P1 O22 1.516(3) . ?
P2 O4 1.540(2) . ?
P2 O8 1.576(3) . ?
P2 O12 1.543(3) . ?
P2 O23 1.513(3) . ?
O8 H8 0.8300 . ?
O18 H18 0.8300 . ?
O1W H1WA 0.8600 . ?
O1W H1WB 0.8603 . ?
N1 H1A 0.9000 . ?
N1 H1B 0.9000 . ?
N1 H1C 0.9000 . ?
N1 C6 1.477(5) . ?
N2 H2A 0.9000 . ?
N2 H2B 0.9000 . ?
N2 C3 1.496(4) . ?
N2 C5 1.488(5) . ?
C3 C3 1.514(7) 2_567 ?
C3 H3A 0.9800 . ?
C3 H3B 0.9800 . ?
C5 H5A 0.9800 . ?
C5 H5B 0.9800 . ?
C5 C6 1.526(5) . ?
C6 H6A 0.9800 . ?
C6 H6B 0.9800 . ?
N3 H3C 0.9000 . ?
N3 H3D 0.9000 . ?
N3 H3E 0.9000 . ?
N3 C1 1.489(7) . ?
N4 H4A 0.9000 . ?
N4 H4B 0.9000 . ?
N4 C2 1.495(5) . ?
N4 C4 1.490(5) . ?
C1 H1D 0.9800 . ?
C1 H1E 0.9800 . ?
C1 C2 1.508(6) . ?
C2 H2C 0.9800 . ?
C2 H2D 0.9800 . ?
C4 C4 1.509(7) 2_656 ?
C4 H4C 0.9800 . ?
C4 H4D 0.9800 . ?

loop_
_geom_hbond_atom_site_label_D
_geom_hbond_atom_site_label_H
_geom_hbond_atom_site_label_A
_geom_hbond_distance_DH
_geom_hbond_distance_HA
_geom_hbond_distance_DA
_geom_hbond_angle_DHA
_geom_hbond_site_symmetry_A
_geom_hbond_publ_flag
N3 H3D O11 0.90 2.02 2.777(5) 140.6 1_645 yes
N3 H3E O20 0.90 1.95 2.771(5) 150.8 1_545 yes

loop_
_geom_torsion_atom_site_label_1
_geom_torsion_atom_site_label_2
_geom_torsion_atom_site_label_3
_geom_torsion_atom_site_label_4
_geom_torsion
_geom_torsion_site_symmetry_1
_geom_torsion_site_symmetry_2
_geom_torsion_site_symmetry_3
_geom_torsion_site_symmetry_4
_geom_torsion_publ_flag
O4 Mo3 O21 Mo4 27.1(3) . . . . ?
O4 P2 O12 Mo1 -25.0(2) . . . . ?
O4 P2 O12 Mo5 91.38(17) . . . . ?
O4 P2 O23 Mo4 -58.12(18) . . . . ?
O5 Mo3 O21 Mo4 -16.0(4) . . . . ?
O6 Mo3 O21 Mo4 113.3(3) . . . . ?
O7 Mo3 O21 Mo4 -139.0(3) . . . . ?
O8 P2 O4 Mo2 -68.1(2) . . . . ?
O8 P2 O4 Mo3 121.48(19) . . . . ?
O8 P2 O12 Mo1 88.22(19) . . . . ?
O8 P2 O12 Mo5 -155.43(15) . . . . ?
O8 P2 O23 Mo4 -171.53(14) . . . . ?
O9 P1 O17 Mo4 -124.09(19) . . . . ?
O9 P1 O17 Mo5 59.6(2) . . . . ?
O9 P1 O22 Mo3 65.43(17) . . . . ?
O12 P2 O4 Mo2 48.7(2) . . . . ?
O12 P2 O4 Mo3 -121.73(19) . . . . ?
O12 P2 O23 Mo4 67.00(18) . . . . ?
O17 P1 O9 Mo1 -36.1(2) . . . . ?
O17 P1 O9 Mo2 88.98(18) . . . . ?
O17 P1 O22 Mo3 -57.44(17) . . . . ?
O18 P1 O9 Mo1 81.00(18) . . . . ?
O18 P1 O9 Mo2 -153.95(15) . . . . ?
O18 P1 O17 Mo4 119.63(19) . . . . ?
O18 P1 O17 Mo5 -56.7(2) . . . . ?
O18 P1 O22 Mo3 -176.10(12) . . . . ?
O22 Mo3 O21 Mo4 -59.2(3) . . . . ?
O22 P1 O9 Mo1 -157.34(14) . . . . ?
O22 P1 O9 Mo2 -32.3(2) . . . . ?
O22 P1 O17 Mo4 -1.6(2) . . . . ?
O22 P1 O17 Mo5 -177.84(16) . . . . ?
O23 P2 O4 Mo2 173.47(17) . . . . ?
O23 P2 O4 Mo3 3.1(2) . . . . ?
O23 P2 O12 Mo1 -149.09(16) . . . . ?
O23 P2 O12 Mo5 -32.7(2) . . . . ?
N2 C5 C6 N1 153.6(3) . . . . ?
C3 N2 C5 C6 60.1(4) . . . . ?
C5 N2 C3 C3 -172.8(4) . . . 2_567 ?
N3 C1 C2 N4 -78.7(5) . . . . ?
C2 N4 C4 C4 -59.4(5) . . . 2_656 ?
C4 N4 C2 C1 -169.0(4) . . . . ?
